data_7708992
loop_
_publ_author_name
'Danker, Felix'
'Engesser, Tobias A.'
'Broich, Dario'
'N\"ather, Christian'
'Bensch, Wolfgang'

_publ_section_title
;
 The cation and anion bonding modes make a difference: an unprecedented
 layered structure and a tri(hetero)nuclear moiety in thioantimonates(v)
;
_journal_name_full 'Dalton Transactions'
_journal_paper_doi 10.1039/D1DT03014K
_journal_year 2021
_chemical_formula_sum 'C30 H86 N12 O8 S8 Sb2 Zn3'
_chemical_formula_weight 1439.19
_space_group_crystal_system monoclinic
_space_group_IT_number 14
_space_group_name_Hall '-P 2yn'
_space_group_name_H-M_alt 'P 1 21/n 1'
_atom_sites_solution_hydrogens mixed
_audit_creation_method SHELXL-2018/3
_audit_update_record
;
2021-02-12 deposited with the CCDC.	2021-11-11 downloaded from the CCDC.
;
_cell_angle_alpha 90
_cell_angle_beta 105.130(2)
_cell_angle_gamma 90
_cell_formula_units_Z 2
_cell_length_a 10.6285(2)
_cell_length_b 23.7045(5)
_cell_length_c 11.9837(2)
_cell_measurement_reflns_used 46226
_cell_measurement_temperature 200(2)
_cell_measurement_theta_max 28.001
_cell_measurement_theta_min 1.781
_cell_volume 2914.55(10)
_computing_structure_refinement 'SHELXL-2016/6 (Sheldrick, 2016)'
_diffrn_ambient_temperature 200(2)
_diffrn_measured_fraction_theta_full 1.000
_diffrn_measured_fraction_theta_max 1.000
_diffrn_measurement_device_type 'STOE IPDS-2'
_diffrn_measurement_method 'Omega scans'
_diffrn_radiation_type MoK\a
_diffrn_radiation_wavelength 0.71073
_diffrn_reflns_av_R_equivalents 0.0373
_diffrn_reflns_av_unetI/netI 0.0180
_diffrn_reflns_Laue_measured_fraction_full 1.000
_diffrn_reflns_Laue_measured_fraction_max 1.000
_diffrn_reflns_limit_h_max 14
_diffrn_reflns_limit_h_min -14
_diffrn_reflns_limit_k_max 31
_diffrn_reflns_limit_k_min -31
_diffrn_reflns_limit_l_max 15
_diffrn_reflns_limit_l_min -15
_diffrn_reflns_number 46226
_diffrn_reflns_point_group_measured_fraction_full 1.000
_diffrn_reflns_point_group_measured_fraction_max 1.000
_diffrn_reflns_theta_full 25.242
_diffrn_reflns_theta_max 28.001
_diffrn_reflns_theta_min 1.718
_exptl_absorpt_coefficient_mu 2.468
_exptl_absorpt_correction_T_max 0.7788
_exptl_absorpt_correction_T_min 0.4640
_exptl_absorpt_correction_type numerical
_exptl_absorpt_process_details 'X-Red and X-Shape (STOE, 2008)'
_exptl_crystal_colour colorless
_exptl_crystal_density_diffrn 1.640
_exptl_crystal_description block
_exptl_crystal_F_000 1468
_exptl_crystal_size_max 0.16
_exptl_crystal_size_mid 0.12
_exptl_crystal_size_min 0.08
_refine_diff_density_max 1.133
_refine_diff_density_min -0.740
_refine_diff_density_rms 0.123
_refine_ls_extinction_coef 0.0032(4)
_refine_ls_extinction_expression Fc^*^=kFc[1+0.001xFc^2^\l^3^/sin(2\q)]^-1/4^
_refine_ls_extinction_method 'SHELXL-2018/3 (Sheldrick, 2018)'
_refine_ls_goodness_of_fit_ref 1.055
_refine_ls_hydrogen_treatment constr
_refine_ls_matrix_type full
_refine_ls_number_parameters 299
_refine_ls_number_reflns 7024
_refine_ls_number_restraints 0
_refine_ls_restrained_S_all 1.055
_refine_ls_R_factor_all 0.0466
_refine_ls_R_factor_gt 0.0412
_refine_ls_shift/su_max 0.002
_refine_ls_shift/su_mean 0.000
_refine_ls_structure_factor_coef Fsqd
_refine_ls_weighting_details 'w=1/[\s^2^(Fo^2^)+(0.0790P)^2^+2.4011P] where P=(Fo^2^+2Fc^2^)/3'
_refine_ls_weighting_scheme calc
_refine_ls_wR_factor_gt 0.1155
_refine_ls_wR_factor_ref 0.1196
_reflns_Friedel_coverage 0.000
_reflns_number_gt 6224
_reflns_number_total 7024
_reflns_threshold_expression 'I > 2\s(I)'
_cod_data_source_file d1dt03014k2.cif
_cod_data_source_block db1501c
_cod_original_sg_symbol_H-M 'P 21/n'
_cod_database_code 7708992
_shelx_shelxl_version_number SHELXL-2018/3
_shelx_space_group_comment
;
The symmetry employed for this shelxl refinement is uniquely defined
by the following loop, which should always be used as a source of
symmetry information in preference to the above space-group names.
They are only intended as comments.
;

loop_
_space_group_symop_operation_xyz
'x, y, z'
'-x+1/2, y+1/2, -z+1/2'
'-x, -y, -z'
'x-1/2, -y-1/2, z-1/2'

loop_
_atom_site_label
_atom_site_type_symbol
_atom_site_fract_x
_atom_site_fract_y
_atom_site_fract_z
_atom_site_U_iso_or_equiv
_atom_site_adp_type
_atom_site_occupancy
_atom_site_site_symmetry_order
_atom_site_calc_flag
_atom_site_refinement_flags_posn
_atom_site_refinement_flags_adp
_atom_site_refinement_flags_occupancy
_atom_site_disorder_assembly
_atom_site_disorder_group
Sb1 Sb 0.65566(2) 0.63363(2) 0.82366(2) 0.03535(10) Uani 1 1 d . . . . .
S1 S 0.44783(9) 0.67495(4) 0.79335(7) 0.03913(19) Uani 1 1 d . . . . .
S2 S 0.69406(9) 0.58617(4) 0.99876(7) 0.0408(2) Uani 1 1 d . . . . .
S3 S 0.65420(10) 0.57007(4) 0.67661(8) 0.0431(2) Uani 1 1 d . . . . .
S4 S 0.80523(10) 0.70627(4) 0.84162(8) 0.0424(2) Uani 1 1 d . . . . .
Zn1 Zn 0.41368(4) 0.72206(2) 0.61254(3) 0.03546(11) Uani 1 1 d . . . . .
N1 N 0.3269(3) 0.79714(13) 0.6507(2) 0.0422(6) Uani 1 1 d . . . . .
H1 H 0.290507 0.817577 0.576206 0.051 Uiso 1 1 calc R U . . .
C1 C 0.4364(5) 0.83071(16) 0.7198(3) 0.0519(10) Uani 1 1 d . . . . .
H1A H 0.471037 0.813151 0.796658 0.062 Uiso 1 1 calc R U . . .
H1B H 0.406663 0.869364 0.731148 0.062 Uiso 1 1 calc R U . . .
C2 C 0.5421(4) 0.83284(15) 0.6549(4) 0.0505(9) Uani 1 1 d . . . . .
H2A H 0.509329 0.853265 0.580971 0.061 Uiso 1 1 calc R U . . .
H2B H 0.619154 0.853321 0.701670 0.061 Uiso 1 1 calc R U . . .
N2 N 0.5796(3) 0.77498(12) 0.6321(3) 0.0408(6) Uani 1 1 d . . . . .
H2 H 0.642105 0.762431 0.705569 0.049 Uiso 1 1 calc R U . . .
C3 C 0.6548(4) 0.77381(17) 0.5441(4) 0.0502(9) Uani 1 1 d . . . . .
H3A H 0.739130 0.793276 0.574980 0.060 Uiso 1 1 calc R U . . .
H3B H 0.606024 0.794552 0.474491 0.060 Uiso 1 1 calc R U . . .
C4 C 0.6802(4) 0.71372(18) 0.5101(3) 0.0509(9) Uani 1 1 d . . . . .
H4A H 0.749426 0.714681 0.468667 0.061 Uiso 1 1 calc R U . . .
H4B H 0.713339 0.691306 0.581457 0.061 Uiso 1 1 calc R U . . .
C5 C 0.5620(4) 0.68395(18) 0.4345(3) 0.0477(8) Uani 1 1 d . . . . .
H5A H 0.516368 0.709992 0.372512 0.057 Uiso 1 1 calc R U . . .
H5B H 0.591574 0.651001 0.397337 0.057 Uiso 1 1 calc R U . . .
N3 N 0.4697(3) 0.66468(12) 0.4993(2) 0.0397(6) Uani 1 1 d . . . . .
H3 H 0.515126 0.633213 0.549502 0.048 Uiso 1 1 calc R U . . .
C6 C 0.3516(4) 0.63931(16) 0.4237(3) 0.0474(9) Uani 1 1 d . . . . .
H6A H 0.371079 0.600495 0.402733 0.057 Uiso 1 1 calc R U . . .
H6B H 0.323332 0.661606 0.351636 0.057 Uiso 1 1 calc R U . . .
C7 C 0.2424(4) 0.63769(16) 0.4842(3) 0.0479(9) Uani 1 1 d . . . . .
H7A H 0.161151 0.623832 0.430279 0.057 Uiso 1 1 calc R U . . .
H7B H 0.265784 0.611822 0.551261 0.057 Uiso 1 1 calc R U . . .
N4 N 0.2229(3) 0.69515(13) 0.5231(2) 0.0414(6) Uani 1 1 d . . . . .
H4 H 0.192249 0.719438 0.452971 0.050 Uiso 1 1 calc R U . . .
C8 C 0.1258(4) 0.6988(2) 0.5909(4) 0.0538(10) Uani 1 1 d . . . . .
H8A H 0.155637 0.675899 0.662069 0.065 Uiso 1 1 calc R U . . .
H8B H 0.042030 0.682876 0.545207 0.065 Uiso 1 1 calc R U . . .
C9 C 0.1045(4) 0.7594(2) 0.6238(4) 0.0558(10) Uani 1 1 d . . . . .
H9A H 0.078360 0.781996 0.552065 0.067 Uiso 1 1 calc R U . . .
H9B H 0.030716 0.759885 0.659988 0.067 Uiso 1 1 calc R U . . .
C10 C 0.2198(5) 0.78802(18) 0.7052(3) 0.0518(9) Uani 1 1 d . . . . .
H10A H 0.191774 0.824792 0.729669 0.062 Uiso 1 1 calc R U . . .
H10B H 0.251293 0.764440 0.775156 0.062 Uiso 1 1 calc R U . . .
Zn2 Zn 0.52039(8) 0.51619(3) 0.98675(7) 0.03707(18) Uani 0.5 1 d . . P . .
N11 N 0.6456(3) 0.44647(14) 1.0845(3) 0.0466(7) Uani 1 1 d . . . . .
H11 H 0.589650 0.416012 1.103783 0.056 Uiso 1 1 calc R U . . .
C11 C 0.7097(4) 0.42635(16) 0.9976(3) 0.0474(8) Uani 1 1 d . . . . .
H11A H 0.758221 0.391183 1.024955 0.057 Uiso 1 1 calc R U . . .
H11B H 0.772696 0.454997 0.985625 0.057 Uiso 1 1 calc R U . . .
C12 C 0.6084(4) 0.41527(16) 0.8842(3) 0.0478(9) Uani 1 1 d . . . . .
H12A H 0.652138 0.404338 0.823868 0.057 Uiso 1 1 calc R U . . .
H12B H 0.550641 0.383939 0.893937 0.057 Uiso 1 1 calc R U . . .
N12 N 0.5314(3) 0.46661(13) 0.8489(3) 0.0434(7) Uani 1 1 d . . . . .
H12 H 0.589277 0.489366 0.812451 0.052 Uiso 1 1 calc R U . . .
C13 C 0.4148(4) 0.45820(16) 0.7516(3) 0.0461(8) Uani 1 1 d . . . . .
H13A H 0.360248 0.428092 0.772058 0.055 Uiso 1 1 calc R U . . .
H13B H 0.442454 0.445511 0.682956 0.055 Uiso 1 1 calc R U . . .
C14 C 0.3338(4) 0.51172(17) 0.7214(3) 0.0496(9) Uani 1 1 d . . . . .
H14A H 0.391817 0.542390 0.708924 0.059 Uiso 1 1 calc R U . . .
H14B H 0.267876 0.505396 0.647107 0.059 Uiso 1 1 calc R U . . .
C15 C 0.2639(4) 0.53185(16) 0.8088(3) 0.0454(8) Uani 1 1 d . . . . .
H15A H 0.201879 0.562064 0.773701 0.054 Uiso 1 1 calc R U . . .
H15B H 0.213083 0.500202 0.828873 0.054 Uiso 1 1 calc R U . . .
O1 O 1.0197(5) 0.6234(2) 0.7928(5) 0.1046(16) Uani 1 1 d . . . . .
H1O1 H 0.935403 0.637644 0.793573 0.157 Uiso 1 1 d R U . . .
H2O1 H 1.020923 0.597334 0.854424 0.157 Uiso 1 1 d R U . . .
O2 O 0.8672(6) 0.4671(2) 0.7793(5) 0.1197(19) Uani 1 1 d . . . . .
H1O2 H 0.915588 0.456446 0.725232 0.180 Uiso 1 1 d R U . . .
H2O2 H 0.801068 0.494006 0.744662 0.180 Uiso 1 1 d R U . . .
O3 O 1.0065(8) 0.4671(4) 0.6165(7) 0.177(4) Uani 1 1 d . . . . .
H1O3 H 1.035656 0.442103 0.565431 0.265 Uiso 1 1 d R U . . .
O4 O 1.0849(8) 0.4190(3) 0.4294(7) 0.086(3) Uani 0.5 1 d . . P . .
H1O4 H 1.168129 0.426026 0.414815 0.130 Uiso 0.5 1 d R U P . .
H2O4 H 1.033356 0.397326 0.366135 0.130 Uiso 0.5 1 d R U P . .
O5 O 0.9744(7) 0.5395(3) 0.9637(8) 0.073(2) Uani 0.5 1 d . . P A -1

loop_
_atom_site_aniso_label
_atom_site_aniso_U_11
_atom_site_aniso_U_22
_atom_site_aniso_U_33
_atom_site_aniso_U_23
_atom_site_aniso_U_13
_atom_site_aniso_U_12
Sb1 0.04515(15) 0.02952(13) 0.02976(13) 0.00016(7) 0.00686(9) -0.00056(8)
S1 0.0485(5) 0.0378(4) 0.0321(4) 0.0060(3) 0.0123(3) 0.0051(3)
S2 0.0491(5) 0.0346(4) 0.0338(4) 0.0046(3) 0.0021(3) -0.0052(3)
S3 0.0526(5) 0.0368(4) 0.0389(4) -0.0053(3) 0.0099(4) 0.0029(4)
S4 0.0502(5) 0.0375(4) 0.0375(4) -0.0019(3) 0.0077(3) -0.0068(4)
Zn1 0.0443(2) 0.0335(2) 0.02875(19) -0.00152(13) 0.00991(15) 0.00027(15)
N1 0.0565(18) 0.0390(15) 0.0300(13) 0.0004(11) 0.0096(12) 0.0092(13)
C1 0.076(3) 0.0362(17) 0.0372(17) -0.0085(14) 0.0042(17) 0.0086(18)
C2 0.064(2) 0.0322(16) 0.048(2) 0.0010(14) 0.0018(17) -0.0048(16)
N2 0.0479(17) 0.0357(14) 0.0362(14) 0.0018(11) 0.0065(12) -0.0025(12)
C3 0.052(2) 0.052(2) 0.045(2) 0.0110(16) 0.0102(17) -0.0079(17)
C4 0.054(2) 0.061(2) 0.0415(19) 0.0083(16) 0.0193(17) 0.0045(18)
C5 0.060(2) 0.053(2) 0.0341(16) 0.0010(15) 0.0200(16) 0.0075(17)
N3 0.0534(17) 0.0390(14) 0.0283(12) -0.0014(10) 0.0133(12) 0.0037(12)
C6 0.064(2) 0.0397(18) 0.0348(17) -0.0071(13) 0.0074(16) -0.0004(16)
C7 0.054(2) 0.0434(19) 0.0419(19) -0.0009(14) 0.0039(16) -0.0101(16)
N4 0.0447(16) 0.0443(15) 0.0328(13) 0.0049(11) 0.0059(12) -0.0014(13)
C8 0.045(2) 0.065(3) 0.054(2) 0.0112(19) 0.0171(17) -0.0028(18)
C9 0.056(2) 0.065(3) 0.051(2) 0.0133(19) 0.0217(19) 0.015(2)
C10 0.068(3) 0.052(2) 0.0404(18) 0.0050(16) 0.0228(18) 0.0201(19)
Zn2 0.0418(4) 0.0337(4) 0.0333(4) -0.0050(3) 0.0055(3) 0.0047(3)
N11 0.0513(18) 0.0436(16) 0.0481(17) -0.0100(13) 0.0188(14) -0.0103(14)
C11 0.053(2) 0.0385(18) 0.053(2) -0.0055(15) 0.0190(17) 0.0090(15)
C12 0.063(2) 0.0362(17) 0.049(2) -0.0078(15) 0.0239(18) 0.0020(16)
N12 0.0453(16) 0.0367(14) 0.0499(17) -0.0107(12) 0.0154(13) -0.0014(12)
C13 0.059(2) 0.0423(18) 0.0377(17) -0.0075(14) 0.0130(16) -0.0062(16)
C14 0.063(2) 0.0443(19) 0.0397(18) -0.0005(15) 0.0109(17) -0.0061(17)
C15 0.050(2) 0.0419(18) 0.0418(18) 0.0010(14) 0.0076(15) -0.0005(15)
O1 0.087(3) 0.090(3) 0.151(5) 0.005(3) 0.058(3) 0.010(2)
O2 0.139(5) 0.101(4) 0.130(4) 0.030(3) 0.056(4) 0.048(3)
O3 0.157(6) 0.204(8) 0.192(7) -0.098(6) 0.087(6) -0.062(6)
O4 0.093(5) 0.085(5) 0.112(6) -0.062(4) 0.083(5) -0.054(4)
O5 0.051(4) 0.069(4) 0.106(6) 0.021(4) 0.031(4) 0.007(3)

loop_
_atom_type_symbol
_atom_type_description
_atom_type_scat_dispersion_real
_atom_type_scat_dispersion_imag
_atom_type_scat_source
C C 0.0033 0.0016 'International Tables Vol C Tables 4.2.6.8 and 6.1.1.4'
H H 0.0000 0.0000 'International Tables Vol C Tables 4.2.6.8 and 6.1.1.4'
N N 0.0061 0.0033 'International Tables Vol C Tables 4.2.6.8 and 6.1.1.4'
O O 0.0106 0.0060 'International Tables Vol C Tables 4.2.6.8 and 6.1.1.4'
S S 0.1246 0.1234 'International Tables Vol C Tables 4.2.6.8 and 6.1.1.4'
Zn Zn 0.2839 1.4301 'International Tables Vol C Tables 4.2.6.8 and 6.1.1.4'
Sb Sb -0.5866 1.5461 'International Tables Vol C Tables 4.2.6.8 and 6.1.1.4'

loop_
_geom_angle_atom_site_label_1
_geom_angle_atom_site_label_2
_geom_angle_atom_site_label_3
_geom_angle
_geom_angle_site_symmetry_1
_geom_angle_site_symmetry_3
_geom_angle_publ_flag
S4 Sb1 S3 115.01(3) . . ?
S4 Sb1 S2 108.78(3) . . ?
S3 Sb1 S2 109.72(3) . . ?
S4 Sb1 S1 107.36(3) . . ?
S3 Sb1 S1 109.48(3) . . ?
S2 Sb1 S1 106.10(3) . . ?
Sb1 S1 Zn1 104.45(3) . . ?
Sb1 S2 Zn2 108.78(4) . . ?
N1 Zn1 N3 153.45(11) . . ?
N1 Zn1 N2 82.84(13) . . ?
N3 Zn1 N2 94.92(12) . . ?
N1 Zn1 N4 87.07(13) . . ?
N3 Zn1 N4 82.81(12) . . ?
N2 Zn1 N4 152.32(11) . . ?
N1 Zn1 S1 99.80(8) . . ?
N3 Zn1 S1 106.33(8) . . ?
N2 Zn1 S1 104.56(8) . . ?
N4 Zn1 S1 102.52(8) . . ?
C10 N1 C1 114.8(3) . . ?
C10 N1 Zn1 113.9(2) . . ?
C1 N1 Zn1 104.6(2) . . ?
N1 C1 C2 108.1(3) . . ?
N2 C2 C1 109.5(3) . . ?
C2 N2 C3 111.8(3) . . ?
C2 N2 Zn1 108.3(2) . . ?
C3 N2 Zn1 119.8(2) . . ?
N2 C3 C4 111.9(3) . . ?
C5 C4 C3 114.7(4) . . ?
N3 C5 C4 113.0(3) . . ?
C6 N3 C5 112.4(3) . . ?
C6 N3 Zn1 108.6(2) . . ?
C5 N3 Zn1 118.5(2) . . ?
N3 C6 C7 110.6(3) . . ?
N4 C7 C6 108.4(3) . . ?
C7 N4 C8 114.0(3) . . ?
C7 N4 Zn1 104.0(2) . . ?
C8 N4 Zn1 114.6(2) . . ?
N4 C8 C9 111.8(3) . . ?
C10 C9 C8 116.1(4) . . ?
N1 C10 C9 111.7(3) . . ?
N11 Zn2 N12 98.15(13) 3_667 . ?
N11 Zn2 N12 84.26(13) 3_667 3_667 ?
N12 Zn2 N12 153.99(5) . 3_667 ?
N11 Zn2 N11 154.41(6) 3_667 . ?
N12 Zn2 N11 81.29(12) . . ?
N12 Zn2 N11 85.57(12) 3_667 . ?
N11 Zn2 S2 107.31(10) 3_667 . ?
N12 Zn2 S2 103.50(10) . . ?
N12 Zn2 S2 100.41(9) 3_667 . ?
N11 Zn2 S2 97.59(9) . . ?
C11 N11 C15 114.2(3) . 3_667 ?
C11 N11 Zn2 101.0(2) . . ?
C15 N11 Zn2 111.0(2) 3_667 . ?
N11 C11 C12 109.9(3) . . ?
N12 C12 C11 109.0(3) . . ?
C12 N12 C13 113.9(3) . . ?
C12 N12 Zn2 112.8(2) . . ?
C13 N12 Zn2 120.0(2) . . ?
N12 C13 C14 112.4(3) . . ?
C15 C14 C13 116.6(3) . . ?
N11 C15 C14 112.5(3) 3_667 . ?

loop_
_geom_bond_atom_site_label_1
_geom_bond_atom_site_label_2
_geom_bond_distance
_geom_bond_site_symmetry_2
_geom_bond_publ_flag
Sb1 S4 2.3153(9) . ?
Sb1 S3 2.3154(9) . ?
Sb1 S2 2.3213(8) . ?
Sb1 S1 2.3563(9) . ?
S1 Zn1 2.3798(8) . ?
S2 Zn2 2.4578(12) . ?
Zn1 N1 2.109(3) . ?
Zn1 N3 2.114(3) . ?
Zn1 N2 2.126(3) . ?
Zn1 N4 2.130(3) . ?
N1 C10 1.469(5) . ?
N1 C1 1.474(5) . ?
C1 C2 1.525(6) . ?
C2 N2 1.473(5) . ?
N2 C3 1.481(5) . ?
C3 C4 1.525(6) . ?
C4 C5 1.517(6) . ?
C5 N3 1.473(5) . ?
N3 C6 1.472(5) . ?
C6 C7 1.520(6) . ?
C7 N4 1.472(5) . ?
N4 C8 1.474(5) . ?
C8 C9 1.522(6) . ?
C9 C10 1.513(7) . ?
Zn2 N11 1.960(4) 3_667 ?
Zn2 N12 2.056(3) . ?
Zn2 N12 2.217(3) 3_667 ?
Zn2 N11 2.250(4) . ?
N11 C11 1.466(5) . ?
N11 C15 1.477(5) 3_667 ?
C11 C12 1.520(6) . ?
C12 N12 1.466(5) . ?
N12 C13 1.476(5) . ?
C13 C14 1.523(6) . ?
C14 C15 1.511(6) . ?

loop_
_geom_hbond_atom_site_label_D
_geom_hbond_atom_site_label_H
_geom_hbond_atom_site_label_A
_geom_hbond_distance_DH
_geom_hbond_distance_HA
_geom_hbond_distance_DA
_geom_hbond_angle_DHA
_geom_hbond_site_symmetry_A
N1 H1 S2 1.00 2.57 3.408(3) 140.9 4_575
N1 H1 S4 1.00 2.91 3.651(3) 131.4 4_575
N2 H2 S4 1.00 2.44 3.401(3) 160.6 .
C5 H5A S4 0.99 2.95 3.725(4) 136.3 4_575
N3 H3 S3 1.00 2.36 3.349(3) 169.8 .
N4 H4 S4 1.00 2.68 3.457(3) 135.0 4_575
C10 H10B S1 0.99 2.94 3.583(4) 123.1 .
N11 H11 S1 1.00 2.57 3.489(3) 153.4 3_667
N11 H11 S2 1.00 2.94 3.570(3) 121.5 3_667
C11 H11B O5 0.99 2.60 3.366(8) 134.2 3_767
N12 H12 S3 1.00 2.72 3.659(3) 157.4 .
C13 H13A S2 0.99 2.97 3.633(4) 125.4 3_667
C14 H14A S3 0.99 2.99 3.841(4) 145.2 .
C15 H15A O1 0.99 2.48 3.350(6) 146.6 1_455
C15 H15B S2 0.99 2.89 3.578(4) 127.1 3_667
O1 H1O1 S4 0.96 2.30 3.177(5) 150.9 .
O1 H2O1 O5 0.96 2.04 2.981(9) 165.3 .
O2 H1O2 O3 0.96 1.83 2.739(9) 156.7 .
O2 H2O2 S3 0.96 2.39 3.338(5) 172.1 .
O3 H1O3 O4 0.96 1.92 2.828(9) 157.5 .
O4 H1O4 S3 0.96 2.42 3.348(6) 162.6 3_766
O4 H2O4 O1 0.96 1.90 2.791(10) 152.5 3_766
